data_7119447
loop_
_publ_author_name
Yanay
Popowski
Israel
Goldberg
Moshe
Kol

_publ_section_title
;
 The stereoselectivity of bipyrrolidine-based sequential polydentate
 ligands around Ru(II)
;
_journal_name_full Chem.Commun.
_journal_page_first 7932
_journal_volume 52
_journal_year 2016
_chemical_absolute_configuration ad
_chemical_formula_moiety 'C30 H32 N6 Ru, 2(F6 P)'
_chemical_formula_sum 'C30 H32 F12 N6 P2 Ru'
_chemical_formula_weight 867.62
_space_group_crystal_system monoclinic
_space_group_IT_number 5
_space_group_name_Hall 'C 2y'
_space_group_name_H-M_alt 'C 1 2 1'
_symmetry_space_group_name_Hall 'C 2y'
_symmetry_space_group_name_H-M 'C 1 2 1'
_atom_sites_solution_hydrogens geom
_atom_sites_solution_primary direct
_atom_sites_solution_secondary difmap
_audit_creation_method SHELXL
_audit_update_record
;
2016-03-21 deposited with the CCDC.
2016-05-09 downloaded from the CCDC.
;
_cell_angle_alpha 90
_cell_angle_beta 131.012(5)
_cell_angle_gamma 90
_cell_formula_units_Z 4
_cell_length_a 25.132(2)
_cell_length_b 9.8199(7)
_cell_length_c 17.2577(16)
_cell_measurement_reflns_used 7019
_cell_measurement_temperature 110(2)
_cell_measurement_theta_max 28.33
_cell_measurement_theta_min 1.56
_cell_volume 3213.8(5)
_computing_cell_refinement 'Saint, Bruker-AXS'
_computing_data_collection 'Apex2, Bruker-AXS'
_computing_data_reduction 'Saint, Bruker-AXS'
_computing_structure_refinement 'SHELXL-2014/7 (Sheldrick, 2008)'
_computing_structure_solution 'SHELXTL-2014, (Sheldrick, 2008)'
_diffrn_ambient_temperature 110(2)
_diffrn_detector_area_resol_mean 1.75
_diffrn_measured_fraction_theta_full 1.000
_diffrn_measured_fraction_theta_max 0.995
_diffrn_measurement_device_type 'ApexDuo, Bruker-AXS'
_diffrn_measurement_method '0,5 deg. \f and \w scans'
_diffrn_radiation_type MoK\a
_diffrn_radiation_wavelength 0.71073
_diffrn_reflns_av_R_equivalents 0.0304
_diffrn_reflns_av_unetI/netI 0.0350
_diffrn_reflns_Laue_measured_fraction_full 1.000
_diffrn_reflns_Laue_measured_fraction_max 0.995
_diffrn_reflns_limit_h_max 31
_diffrn_reflns_limit_h_min -33
_diffrn_reflns_limit_k_max 13
_diffrn_reflns_limit_k_min -13
_diffrn_reflns_limit_l_max 22
_diffrn_reflns_limit_l_min -22
_diffrn_reflns_number 27997
_diffrn_reflns_point_group_measured_fraction_full 0.993
_diffrn_reflns_point_group_measured_fraction_max 0.979
_diffrn_reflns_theta_full 25.242
_diffrn_reflns_theta_max 28.337
_diffrn_reflns_theta_min 1.564
_diffrn_source 'ImuS micro focus'
_exptl_absorpt_coefficient_mu 0.692
_exptl_absorpt_correction_T_max 0.922
_exptl_absorpt_correction_T_min 0.851
_exptl_absorpt_correction_type multi-scan
_exptl_absorpt_process_details 'Sadabs, Bruker-AXS'
_exptl_crystal_colour yellow
_exptl_crystal_density_diffrn 1.793
_exptl_crystal_description plate
_exptl_crystal_F_000 1744
_exptl_crystal_size_max 0.240
_exptl_crystal_size_mid 0.200
_exptl_crystal_size_min 0.120
_refine_diff_density_max 1.417
_refine_diff_density_min -0.768
_refine_diff_density_rms 0.164
_refine_ls_abs_structure_details
;
 Refined as an inversion twin.
;
_refine_ls_abs_structure_Flack 0.07(7)
_refine_ls_extinction_coef .
_refine_ls_extinction_method none
_refine_ls_goodness_of_fit_ref 1.036
_refine_ls_hydrogen_treatment constr
_refine_ls_matrix_type full
_refine_ls_number_parameters 456
_refine_ls_number_reflns 7832
_refine_ls_number_restraints 1
_refine_ls_restrained_S_all 1.036
_refine_ls_R_factor_all 0.0685
_refine_ls_R_factor_gt 0.0611
_refine_ls_shift/su_max 0.045
_refine_ls_shift/su_mean 0.003
_refine_ls_structure_factor_coef Fsqd
_refine_ls_weighting_details 'w=1/[\s^2^(Fo^2^)+(0.0832P)^2^+2.8821P] where P=(Fo^2^+2Fc^2^)/3'
_refine_ls_weighting_scheme calc
_refine_ls_wR_factor_gt 0.1538
_refine_ls_wR_factor_ref 0.1600
_reflns_Friedel_coverage 0.860
_reflns_Friedel_fraction_full 0.985
_reflns_Friedel_fraction_max 0.960
_reflns_number_gt 7019
_reflns_number_total 7832
_reflns_threshold_expression 'I > 2\s(I)'
_cod_data_source_file c6cc02676a2.cif
_cod_data_source_block mk317
_cod_depositor_comments
;
The following automatic conversions were performed:

'_atom_sites_solution_secondary' value 'diffmap' was changed to
'difmap'.

Automatic conversion script
Id: cif_fix_values 4624 2016-04-14 12:54:50Z antanas 
;
_cod_database_code 7119447
_shelx_shelxl_version_number 2014/7
_shelx_space_group_comment
;
The symmetry employed for this shelxl refinement is uniquely defined
by the following loop, which should always be used as a source of
symmetry information in preference to the above space-group names.
They are only intended as comments.
;
_shelx_estimated_absorpt_t_min 0.851
_shelx_estimated_absorpt_t_max 0.922

loop_
_space_group_symop_operation_xyz
'x, y, z'
'-x, y, -z'
'x+1/2, y+1/2, z'
'-x+1/2, y+1/2, -z'

loop_
_atom_site_label
_atom_site_type_symbol
_atom_site_fract_x
_atom_site_fract_y
_atom_site_fract_z
_atom_site_U_iso_or_equiv
_atom_site_adp_type
_atom_site_occupancy
_atom_site_site_symmetry_order
_atom_site_calc_flag
_atom_site_refinement_flags_posn
_atom_site_refinement_flags_adp
_atom_site_refinement_flags_occupancy
_atom_site_disorder_assembly
_atom_site_disorder_group
Ru1 Ru 0.5000 0.28852(8) 1.0000 0.0209(3) Uani 1 2 d S T P . .
Ru2 Ru 0.5000 0.69854(8) 0.5000 0.0177(2) Uani 1 2 d S T P . .
P1 P 0.35352(19) 0.7406(4) 0.6975(3) 0.0437(9) Uani 1 1 d . . . . .
P2 P 0.14601(18) 0.7658(5) 0.7994(3) 0.0415(8) Uani 1 1 d . . . . .
F1 F 0.2826(4) 0.6866(10) 0.6678(7) 0.064(2) Uani 1 1 d . . . . .
F2 F 0.4256(3) 0.7932(12) 0.7295(5) 0.0488(19) Uani 1 1 d . . . . .
F3 F 0.3507(4) 0.8684(10) 0.7512(7) 0.060(2) Uani 1 1 d . . . . .
F4 F 0.3103(4) 0.8395(10) 0.5955(5) 0.066(2) Uani 1 1 d . . . . .
F5A F 0.3928(7) 0.6442(15) 0.7820(11) 0.047(3) Uiso 0.5 1 d . . P . .
F5B F 0.4024(6) 0.6842(17) 0.8206(9) 0.031(3) Uiso 0.5 1 d . . P . .
F6A F 0.3509(10) 0.6434(19) 0.6206(14) 0.071(4) Uiso 0.5 1 d . . P . .
F6B F 0.3651(9) 0.576(2) 0.6805(14) 0.063(5) Uiso 0.5 1 d . . P . .
F7A F 0.0766(12) 0.666(2) 0.7715(17) 0.075(6) Uiso 0.5 1 d . . P . .
F7B F 0.0762(8) 0.7463(13) 0.7817(11) 0.034(3) Uiso 0.5 1 d . . P . .
F8 F 0.2161(4) 0.8068(11) 0.8221(6) 0.054(2) Uani 1 1 d . . . . .
F9A F 0.1342(6) 0.9335(12) 0.8080(8) 0.027(2) Uiso 0.5 1 d . . P . .
F9B F 0.1320(16) 0.868(4) 0.837(2) 0.129(9) Uiso 0.5 1 d . . P . .
F10A F 0.1911(6) 0.7354(12) 0.9144(8) 0.024(2) Uiso 0.5 1 d . . P . .
F10B F 0.1890(12) 0.793(3) 0.9214(17) 0.084(6) Uiso 0.5 1 d . . P . .
F11 F 0.0998(4) 0.7989(11) 0.6804(6) 0.053(2) Uani 1 1 d . . . . .
F12 F 0.1571(5) 0.6138(9) 0.7787(9) 0.088(4) Uani 1 1 d . . . . .
N1 N 0.4422(4) 0.5599(10) 0.5077(6) 0.023(2) Uani 1 1 d . . . . .
N2 N 0.4393(5) 0.4290(9) 1.0016(7) 0.0234(19) Uani 1 1 d . . . . .
N3 N 0.5309(5) 0.1252(11) 0.9556(6) 0.030(2) Uani 1 1 d . . . . .
N4 N 0.4125(4) 0.2864(12) 0.8540(5) 0.0237(18) Uani 1 1 d . . . . .
N5 N 0.4099(3) 0.6956(11) 0.3548(5) 0.0170(14) Uani 1 1 d . . . . .
N6 N 0.5213(4) 0.8576(9) 0.4420(6) 0.0195(16) Uani 1 1 d . . . . .
C1 C 0.6009(5) 0.1129(14) 0.9826(8) 0.029(2) Uani 1 1 d . . . . .
H1A H 0.6397 0.1409 1.0546 0.035 Uiso 1 1 calc R U . . .
H1B H 0.6023 0.1696 0.9366 0.035 Uiso 1 1 calc R U . . .
C2 C 0.4571(6) 0.4981(12) 1.0841(8) 0.029(2) Uani 1 1 d . . . . .
H2 H 0.5040 0.4922 1.1480 0.035 Uiso 1 1 calc R U . . .
C3 C 0.3394(5) 0.7808(15) 0.1856(7) 0.027(2) Uani 1 1 d . . . . .
H3 H 0.3330 0.8374 0.1354 0.033 Uiso 1 1 calc R U . . .
C4 C 0.5966(8) 1.0327(17) 0.4585(11) 0.049(4) Uani 1 1 d . . . . .
H4A H 0.5818 1.0380 0.3894 0.059 Uiso 1 1 calc R U . . .
H4B H 0.6446 1.0715 0.5093 0.059 Uiso 1 1 calc R U . . .
C5 C 0.4032(5) 0.7761(15) 0.2834(7) 0.026(2) Uani 1 1 d . . . . .
C6 C 0.5432(6) 1.1097(12) 0.4611(10) 0.034(3) Uani 1 1 d . . . . .
H6A H 0.5132 1.1724 0.4019 0.041 Uiso 1 1 calc R U . . .
H6B H 0.5683 1.1625 0.5255 0.041 Uiso 1 1 calc R U . . .
C7 C 0.3737(5) 0.5422(12) 0.4188(7) 0.022(2) Uani 1 1 d . . . . .
C8 C 0.3409(6) 0.5931(12) 0.9852(9) 0.037(3) Uani 1 1 d . . . . .
H8 H 0.3080 0.6484 0.9807 0.045 Uiso 1 1 calc R U . . .
C9 C 0.2839(5) 0.7018(17) 0.1603(8) 0.038(3) Uani 1 1 d . . . . .
H9 H 0.2405 0.7011 0.0913 0.046 Uiso 1 1 calc R U . . .
C10 C 0.3568(5) 0.3651(12) 0.8232(7) 0.026(2) Uani 1 1 d . . . . .
C11 C 0.4740(5) 0.8286(11) 0.3267(7) 0.027(2) Uani 1 1 d . . . . .
H11A H 0.4678 0.9133 0.2905 0.032 Uiso 1 1 calc R U . . .
H11B H 0.4971 0.7606 0.3151 0.032 Uiso 1 1 calc R U . . .
C12 C 0.4095(7) 0.5750(13) 1.0770(10) 0.037(3) Uani 1 1 d . . . . .
H12 H 0.4235 0.6183 1.1371 0.044 Uiso 1 1 calc R U . . .
C13 C 0.2904(5) 0.6259(14) 0.2316(8) 0.032(2) Uani 1 1 d . . . . .
H13 H 0.2516 0.5751 0.2140 0.038 Uiso 1 1 calc R U . . .
C14 C 0.3230(5) 0.5244(12) 0.8988(8) 0.029(2) Uani 1 1 d . . . . .
H14 H 0.2772 0.5351 0.8337 0.034 Uiso 1 1 calc R U . . .
C15 C 0.2940(5) 0.3573(13) 0.7235(7) 0.029(2) Uani 1 1 d . . . . .
H15 H 0.2552 0.4130 0.7008 0.034 Uiso 1 1 calc R U . . .
C16 C 0.4080(5) 0.1996(14) 0.7926(6) 0.026(2) Uani 1 1 d . . . . .
C17 C 0.3559(4) 0.6242(11) 0.3321(7) 0.021(2) Uani 1 1 d . . . . .
C18 C 0.3273(5) 0.4621(15) 0.4155(8) 0.033(3) Uani 1 1 d . . . . .
H18 H 0.2799 0.4525 0.3532 0.039 Uiso 1 1 calc R U . . .
C19 C 0.4753(5) 0.1198(11) 0.8385(7) 0.025(2) Uani 1 1 d . . . . .
H19A H 0.4627 0.0235 0.8168 0.030 Uiso 1 1 calc R U . . .
H19B H 0.4961 0.1565 0.8101 0.030 Uiso 1 1 calc R U . . .
C20 C 0.2883(6) 0.2658(12) 0.6562(7) 0.030(2) Uani 1 1 d . . . . .
H20 H 0.2454 0.2592 0.5871 0.036 Uiso 1 1 calc R U . . .
C21 C 0.4181(6) 0.4078(13) 0.5917(8) 0.031(2) Uani 1 1 d . . . . .
H21 H 0.4345 0.3615 0.6523 0.037 Uiso 1 1 calc R U . . .
C22 C 0.4972(5) 0.9907(9) 0.4550(7) 0.0277(17) Uani 1 1 d . . . . .
H22 H 0.4467 1.0057 0.3924 0.033 Uiso 1 1 calc R U . . .
C23 C 0.3724(5) 0.4403(11) 0.9081(8) 0.025(2) Uani 1 1 d . . . . .
C24 C 0.5335(4) -0.0008(9) 1.0082(6) 0.0247(17) Uani 1 1 d . . . . .
H24 H 0.5731 0.0136 1.0834 0.030 Uiso 1 1 calc R U . . .
C25 C 0.4629(5) 0.4908(13) 0.5904(8) 0.029(2) Uani 1 1 d . . . . .
H25 H 0.5108 0.4984 0.6518 0.034 Uiso 1 1 calc R U . . .
C26 C 0.3501(6) 0.3963(13) 0.5026(9) 0.034(3) Uani 1 1 d . . . . .
H26 H 0.3179 0.3420 0.5008 0.041 Uiso 1 1 calc R U . . .
C27 C 0.3453(5) 0.1845(16) 0.6900(7) 0.030(2) Uani 1 1 d . . . . .
H27 H 0.3419 0.1211 0.6455 0.036 Uiso 1 1 calc R U . . .
C28 C 0.5946(5) 0.8852(12) 0.4858(7) 0.023(2) Uani 1 1 d . . . . .
H28A H 0.6079 0.8217 0.4563 0.028 Uiso 1 1 calc R U . . .
H28B H 0.6281 0.8731 0.5613 0.028 Uiso 1 1 calc R U . . .
C29 C 0.5561(6) -0.1101(14) 0.9781(9) 0.034(3) Uani 1 1 d . . . . .
H29A H 0.5154 -0.1512 0.9120 0.040 Uiso 1 1 calc R U . . .
H29B H 0.5814 -0.1822 1.0312 0.040 Uiso 1 1 calc R U . . .
C30 C 0.6063(7) -0.0375(13) 0.9678(9) 0.033(2) Uani 1 1 d . . . . .
H30A H 0.6553 -0.0702 1.0209 0.040 Uiso 1 1 calc R U . . .
H30B H 0.5910 -0.0541 0.8992 0.040 Uiso 1 1 calc R U . . .

loop_
_atom_site_aniso_label
_atom_site_aniso_U_11
_atom_site_aniso_U_22
_atom_site_aniso_U_33
_atom_site_aniso_U_23
_atom_site_aniso_U_13
_atom_site_aniso_U_12
Ru1 0.0123(4) 0.0306(6) 0.0145(4) 0.000 0.0064(4) 0.000
Ru2 0.0087(4) 0.0308(6) 0.0107(4) 0.000 0.0051(3) 0.000
P1 0.0302(15) 0.062(2) 0.0414(17) -0.0156(15) 0.0244(14) -0.0052(13)
P2 0.0299(15) 0.061(2) 0.0308(14) 0.0015(14) 0.0188(13) 0.0002(14)
F1 0.039(4) 0.038(4) 0.105(6) -0.018(5) 0.043(4) -0.014(4)
F2 0.028(3) 0.087(6) 0.034(3) 0.000(4) 0.021(2) -0.014(4)
F3 0.051(4) 0.052(5) 0.073(5) -0.010(4) 0.039(4) 0.000(4)
F4 0.044(4) 0.117(7) 0.029(3) 0.010(4) 0.020(3) -0.002(4)
F8 0.035(4) 0.065(6) 0.056(4) 0.001(4) 0.027(3) -0.006(4)
F11 0.044(4) 0.065(5) 0.040(3) 0.004(3) 0.024(3) 0.002(3)
F12 0.052(5) 0.027(4) 0.128(9) 0.012(5) 0.035(5) -0.002(4)
N1 0.006(3) 0.035(5) 0.021(4) -0.003(4) 0.005(3) -0.008(3)
N2 0.027(5) 0.022(4) 0.026(4) 0.000(4) 0.019(4) -0.006(4)
N3 0.020(4) 0.048(6) 0.022(4) -0.009(4) 0.014(3) -0.002(4)
N4 0.023(4) 0.028(4) 0.016(3) 0.017(4) 0.011(3) 0.010(4)
N5 0.014(3) 0.021(4) 0.013(3) 0.008(4) 0.007(2) 0.010(4)
N6 0.019(3) 0.019(4) 0.026(4) -0.003(3) 0.017(3) 0.001(3)
C1 0.017(4) 0.046(6) 0.025(4) 0.001(5) 0.014(4) 0.003(4)
C2 0.029(5) 0.026(5) 0.025(5) 0.003(4) 0.014(4) 0.002(4)
C3 0.028(5) 0.032(5) 0.022(4) 0.009(4) 0.017(4) 0.010(5)
C4 0.041(6) 0.070(10) 0.043(7) 0.017(7) 0.030(6) 0.000(6)
C5 0.018(4) 0.044(6) 0.017(4) -0.002(5) 0.012(3) -0.007(5)
C6 0.046(6) 0.017(4) 0.057(7) 0.015(5) 0.042(6) 0.004(4)
C7 0.015(4) 0.031(5) 0.018(4) 0.003(4) 0.010(3) 0.001(4)
C8 0.036(6) 0.026(6) 0.047(6) 0.001(5) 0.026(5) 0.006(5)
C9 0.018(4) 0.060(7) 0.028(4) -0.004(6) 0.011(4) -0.007(5)
C10 0.019(4) 0.033(5) 0.020(4) 0.017(4) 0.010(4) 0.015(4)
C11 0.026(4) 0.034(6) 0.015(4) 0.003(3) 0.011(3) -0.002(4)
C12 0.044(6) 0.031(6) 0.041(6) -0.008(5) 0.030(5) -0.005(5)
C13 0.019(4) 0.042(6) 0.029(5) -0.002(5) 0.013(4) -0.002(4)
C14 0.026(4) 0.022(5) 0.030(5) 0.001(4) 0.015(4) 0.002(4)
C15 0.015(4) 0.033(6) 0.023(4) 0.004(4) 0.006(4) 0.008(4)
C16 0.027(4) 0.025(4) 0.021(4) 0.009(5) 0.014(4) -0.005(5)
C17 0.013(4) 0.028(5) 0.018(4) 0.006(4) 0.009(3) 0.011(4)
C18 0.022(4) 0.049(7) 0.033(5) -0.005(5) 0.020(4) -0.009(4)
C19 0.019(4) 0.031(5) 0.022(4) 0.003(4) 0.012(3) 0.003(3)
C20 0.025(5) 0.032(6) 0.013(4) -0.001(4) 0.004(3) -0.005(4)
C21 0.033(5) 0.032(6) 0.031(5) 0.013(4) 0.023(4) 0.003(4)
C22 0.027(4) 0.026(4) 0.035(5) 0.001(3) 0.022(4) 0.001(3)
C23 0.018(4) 0.020(5) 0.029(5) 0.005(4) 0.013(4) 0.001(4)
C24 0.011(3) 0.041(5) 0.012(3) 0.004(3) 0.003(3) 0.004(3)
C25 0.021(5) 0.040(7) 0.024(5) 0.005(5) 0.014(4) 0.010(4)
C26 0.035(5) 0.032(6) 0.044(6) -0.002(5) 0.029(5) -0.009(5)
C27 0.026(4) 0.041(7) 0.020(4) 0.004(5) 0.014(4) 0.002(5)
C28 0.015(4) 0.034(5) 0.023(4) 0.001(4) 0.014(4) -0.002(4)
C29 0.035(5) 0.038(6) 0.025(4) -0.004(4) 0.019(4) -0.008(4)
C30 0.034(5) 0.032(6) 0.036(5) 0.006(5) 0.023(5) 0.011(5)

loop_
_atom_type_symbol
_atom_type_description
_atom_type_scat_dispersion_real
_atom_type_scat_dispersion_imag
_atom_type_scat_source
C C 0.0033 0.0016 'International Tables Vol C Tables 4.2.6.8 and 6.1.1.4'
H H 0.0000 0.0000 'International Tables Vol C Tables 4.2.6.8 and 6.1.1.4'
N N 0.0061 0.0033 'International Tables Vol C Tables 4.2.6.8 and 6.1.1.4'
F F 0.0171 0.0103 'International Tables Vol C Tables 4.2.6.8 and 6.1.1.4'
P P 0.1023 0.0942 'International Tables Vol C Tables 4.2.6.8 and 6.1.1.4'
Ru Ru -1.2594 0.8363 'International Tables Vol C Tables 4.2.6.8 and 6.1.1.4'

loop_
_geom_angle_atom_site_label_1
_geom_angle_atom_site_label_2
_geom_angle_atom_site_label_3
_geom_angle
_geom_angle_site_symmetry_1
_geom_angle_site_symmetry_3
N4 Ru1 N4 178.8(7) 2_657 .
N4 Ru1 N2 101.7(4) 2_657 .
N4 Ru1 N2 79.1(4) . .
N4 Ru1 N2 79.1(4) 2_657 2_657
N4 Ru1 N2 101.7(4) . 2_657
N2 Ru1 N2 96.4(5) . 2_657
N4 Ru1 N3 84.1(4) 2_657 2_657
N4 Ru1 N3 95.0(4) . 2_657
N2 Ru1 N3 93.0(4) . 2_657
N2 Ru1 N3 162.1(3) 2_657 2_657
N4 Ru1 N3 95.0(4) 2_657 .
N4 Ru1 N3 84.1(4) . .
N2 Ru1 N3 162.1(3) . .
N2 Ru1 N3 93.0(4) 2_657 .
N3 Ru1 N3 82.4(6) 2_657 .
N5 Ru2 N5 178.3(6) . 2_656
N5 Ru2 N1 78.7(3) . .
N5 Ru2 N1 100.2(3) 2_656 .
N5 Ru2 N1 100.2(3) . 2_656
N5 Ru2 N1 78.7(3) 2_656 2_656
N1 Ru2 N1 97.2(6) . 2_656
N5 Ru2 N6 100.1(3) . 2_656
N5 Ru2 N6 81.2(3) 2_656 2_656
N1 Ru2 N6 92.9(3) . 2_656
N1 Ru2 N6 158.8(3) 2_656 2_656
N5 Ru2 N6 81.2(3) . .
N5 Ru2 N6 100.1(3) 2_656 .
N1 Ru2 N6 158.8(3) . .
N1 Ru2 N6 92.9(3) 2_656 .
N6 Ru2 N6 84.2(4) 2_656 .
C25 N1 C7 117.0(9) . .
C25 N1 Ru2 127.3(7) . .
C7 N1 Ru2 115.6(7) . .
C2 N2 C23 119.9(10) . .
C2 N2 Ru1 127.3(7) . .
C23 N2 Ru1 112.5(7) . .
C1 N3 C24 99.6(8) . .
C1 N3 C19 106.0(8) . .
C24 N3 C19 114.1(8) . .
C1 N3 Ru1 125.3(8) . .
C24 N3 Ru1 106.5(6) . .
C19 N3 Ru1 105.6(6) . .
C16 N4 C10 122.2(8) . .
C16 N4 Ru1 118.2(7) . .
C10 N4 Ru1 119.3(7) . .
C17 N5 C5 122.2(7) . .
C17 N5 Ru2 118.3(6) . .
C5 N5 Ru2 119.2(7) . .
C28 N6 C22 104.4(8) . .
C28 N6 C11 109.9(7) . .
C22 N6 C11 107.9(7) . .
C28 N6 Ru2 120.7(6) . .
C22 N6 Ru2 108.6(5) . .
C11 N6 Ru2 104.8(6) . .
N3 C1 C30 104.0(10) . .
N3 C1 H1A 111.0 . .
C30 C1 H1A 111.0 . .
N3 C1 H1B 111.0 . .
C30 C1 H1B 111.0 . .
H1A C1 H1B 109.0 . .
C12 C2 N2 121.3(10) . .
C12 C2 H2 119.4 . .
N2 C2 H2 119.3 . .
C5 C3 C9 119.4(11) . .
C5 C3 H3 120.3 . .
C9 C3 H3 120.3 . .
C28 C4 C6 104.2(9) . .
C28 C4 H4A 110.9 . .
C6 C4 H4A 110.9 . .
C28 C4 H4B 110.9 . .
C6 C4 H4B 111.0 . .
H4A C4 H4B 108.9 . .
C3 C5 N5 118.6(10) . .
C3 C5 C11 130.7(10) . .
N5 C5 C11 110.0(8) . .
C4 C6 C22 104.0(9) . .
C4 C6 H6A 111.0 . .
C22 C6 H6A 111.0 . .
C4 C6 H6B 110.9 . .
C22 C6 H6B 111.0 . .
H6A C6 H6B 109.0 . .
N1 C7 C18 121.8(9) . .
N1 C7 C17 112.7(9) . .
C18 C7 C17 125.5(9) . .
C12 C8 C14 116.1(11) . .
C12 C8 H8 122.0 . .
C14 C8 H8 121.9 . .
C13 C9 C3 121.5(10) . .
C13 C9 H9 119.3 . .
C3 C9 H9 119.2 . .
N4 C10 C15 119.9(10) . .
N4 C10 C23 111.5(8) . .
C15 C10 C23 128.3(10) . .
C5 C11 N6 111.6(8) . .
C5 C11 H11A 109.3 . .
N6 C11 H11A 109.3 . .
C5 C11 H11B 109.3 . .
N6 C11 H11B 109.3 . .
H11A C11 H11B 107.9 . .
C2 C12 C8 122.5(12) . .
C2 C12 H12 118.8 . .
C8 C12 H12 118.7 . .
C9 C13 C17 118.3(10) . .
C9 C13 H13 120.8 . .
C17 C13 H13 120.8 . .
C23 C14 C8 120.8(10) . .
C23 C14 H14 119.6 . .
C8 C14 H14 119.6 . .
C10 C15 C20 118.7(10) . .
C10 C15 H15 120.6 . .
C20 C15 H15 120.6 . .
N4 C16 C27 121.2(11) . .
N4 C16 C19 115.9(8) . .
C27 C16 C19 122.8(11) . .
N5 C17 C13 119.8(9) . .
N5 C17 C7 114.3(7) . .
C13 C17 C7 125.9(10) . .
C26 C18 C7 119.5(10) . .
C26 C18 H18 120.3 . .
C7 C18 H18 120.2 . .
N3 C19 C16 114.0(8) . .
N3 C19 H19A 108.7 . .
C16 C19 H19A 108.7 . .
N3 C19 H19B 108.8 . .
C16 C19 H19B 108.8 . .
H19A C19 H19B 107.7 . .
C27 C20 C15 120.3(9) . .
C27 C20 H20 119.9 . .
C15 C20 H20 119.8 . .
C26 C21 C25 117.2(10) . .
C26 C21 H21 121.4 . .
C25 C21 H21 121.4 . .
C22 C22 N6 112.8(6) 2_656 .
C22 C22 C6 111.6(8) 2_656 .
N6 C22 C6 107.4(7) . .
C22 C22 H22 108.3 2_656 .
N6 C22 H22 108.3 . .
C6 C22 H22 108.3 . .
N2 C23 C14 119.2(10) . .
N2 C23 C10 117.3(9) . .
C14 C23 C10 123.4(9) . .
C29 C24 N3 105.2(8) . .
C29 C24 C24 125.3(7) . 2_657
N3 C24 C24 106.4(6) . 2_657
C29 C24 H24 106.2 . .
N3 C24 H24 106.2 . .
C24 C24 H24 106.2 2_657 .
N1 C25 C21 123.8(9) . .
N1 C25 H25 118.1 . .
C21 C25 H25 118.1 . .
C21 C26 C18 120.8(11) . .
C21 C26 H26 119.6 . .
C18 C26 H26 119.6 . .
C20 C27 C16 117.6(12) . .
C20 C27 H27 121.2 . .
C16 C27 H27 121.2 . .
N6 C28 C4 107.2(10) . .
N6 C28 H28A 110.3 . .
C4 C28 H28A 110.3 . .
N6 C28 H28B 110.3 . .
C4 C28 H28B 110.3 . .
H28A C28 H28B 108.5 . .
C24 C29 C30 103.7(10) . .
C24 C29 H29A 111.0 . .
C30 C29 H29A 111.0 . .
C24 C29 H29B 111.0 . .
C30 C29 H29B 111.1 . .
H29A C29 H29B 109.0 . .
C1 C30 C29 105.0(10) . .
C1 C30 H30A 110.8 . .
C29 C30 H30A 110.7 . .
C1 C30 H30B 110.8 . .
C29 C30 H30B 110.8 . .
H30A C30 H30B 108.8 . .

loop_
_geom_bond_atom_site_label_1
_geom_bond_atom_site_label_2
_geom_bond_distance
_geom_bond_site_symmetry_2
Ru1 N4 1.978(7) 2_657
Ru1 N4 1.978(7) .
Ru1 N2 2.070(10) .
Ru1 N2 2.070(10) 2_657
Ru1 N3 2.131(10) 2_657
Ru1 N3 2.131(10) .
Ru2 N5 1.989(6) .
Ru2 N5 1.989(6) 2_656
Ru2 N1 2.058(9) .
Ru2 N1 2.059(9) 2_656
Ru2 N6 2.105(9) 2_656
Ru2 N6 2.105(9) .
P1 F5A 1.452(14) .
P1 F3 1.588(9) .
P1 F1 1.588(8) .
P1 F2 1.594(7) .
P1 F6A 1.601(18) .
P1 F4 1.647(8) .
P1 F5B 1.704(13) .
P1 F6B 1.70(2) .
P2 F9B 1.36(3) .
P2 F10A 1.536(11) .
P2 F8 1.586(8) .
P2 F7B 1.583(15) .
P2 F11 1.595(8) .
P2 F12 1.601(10) .
P2 F10B 1.64(2) .
P2 F9A 1.697(12) .
P2 F7A 1.77(2) .
N1 C25 1.339(14) .
N1 C7 1.371(12) .
N2 C2 1.361(14) .
N2 C23 1.372(13) .
N3 C1 1.500(13) .
N3 C24 1.509(14) .
N3 C19 1.527(12) .
N4 C16 1.306(16) .
N4 C10 1.363(13) .
N5 C17 1.339(13) .
N5 C5 1.379(14) .
N6 C28 1.487(12) .
N6 C22 1.517(11) .
N6 C11 1.532(12) .
C1 C30 1.519(18) .
C1 H1A 0.9900 .
C1 H1B 0.9900 .
C2 C12 1.351(17) .
C2 H2 0.9500 .
C3 C5 1.367(13) .
C3 C9 1.392(17) .
C3 H3 0.9500 .
C4 C28 1.534(19) .
C4 C6 1.568(19) .
C4 H4A 0.9900 .
C4 H4B 0.9900 .
C5 C11 1.497(13) .
C6 C22 1.597(13) .
C6 H6A 0.9900 .
C6 H6B 0.9900 .
C7 C18 1.375(15) .
C7 C17 1.486(13) .
C8 C12 1.389(17) .
C8 C14 1.414(16) .
C8 H8 0.9500 .
C9 C13 1.354(17) .
C9 H9 0.9500 .
C10 C15 1.376(13) .
C10 C23 1.446(15) .
C11 H11A 0.9900 .
C11 H11B 0.9900 .
C12 H12 0.9500 .
C13 C17 1.404(13) .
C13 H13 0.9500 .
C14 C23 1.410(15) .
C14 H14 0.9500 .
C15 C20 1.400(16) .
C15 H15 0.9500 .
C16 C27 1.407(13) .
C16 C19 1.531(14) .
C18 C26 1.370(16) .
C18 H18 0.9500 .
C19 H19A 0.9900 .
C19 H19B 0.9900 .
C20 C27 1.388(16) .
C20 H20 0.9500 .
C21 C26 1.360(16) .
C21 C25 1.404(16) .
C21 H21 0.9500 .
C22 C22 1.466(17) 2_656
C22 H22 1.0000 .
C24 C29 1.461(16) .
C24 C24 1.515(15) 2_657
C24 H24 1.0000 .
C25 H25 0.9500 .
C26 H26 0.9500 .
C27 H27 0.9500 .
C28 H28A 0.9900 .
C28 H28B 0.9900 .
C29 C30 1.556(17) .
C29 H29A 0.9900 .
C29 H29B 0.9900 .
C30 H30A 0.9900 .
C30 H30B 0.9900 .
